data_1000362
loop_
_publ_author_name
'Mercier, N'
'Leblanc, M'

_publ_section_title
;
A new rare earth fluorocarbonate, Na~2~Eu(CO~3~)F~3~
;
_journal_coden_ASTM ACSCEE
_journal_name_full 'Acta Crystallographica C (39,1983-)'
_journal_page_first 1864
_journal_page_last 1865
_journal_volume 50
_journal_year 1994
_chemical_formula_structural 'Na2 Eu (C O3) F3'
_chemical_formula_sum 'C Eu F3 Na2 O3'
_chemical_name_systematic 'Disodium europium carbonate trifluoride'
_space_group_IT_number 61
_symmetry_cell_setting orthorhombic
_symmetry_Int_Tables_number 61
_symmetry_space_group_name_Hall '-P 2ac 2ab'
_symmetry_space_group_name_H-M 'P b c a'
_cell_angle_alpha 90
_cell_angle_beta 90
_cell_angle_gamma 90
_cell_formula_units_Z 8
_cell_length_a 6.596(4)
_cell_length_b 10.774(4)
_cell_length_c 14.09(1)
_cell_volume 1001.3
_refine_ls_R_factor_all 0.018
_cod_depositor_comments
;
 Correcting the summary chemical formula by changing it from 'C Eu F3 Na2 O3'
 to 'C Eu F3 Na2 O3'.

 Antanas Vaitkus,
 2018-07-07
;
_cod_database_code 1000362

loop_
_symmetry_equiv_pos_as_xyz
x,y,z
1/2+x,1/2-y,-z
-x,1/2+y,1/2-z
1/2-x,-y,1/2+z
-x,-y,-z
1/2-x,1/2+y,z
x,1/2-y,1/2+z
1/2+x,y,1/2-z

loop_
_atom_site_aniso_label
_atom_site_aniso_U_11
_atom_site_aniso_U_12
_atom_site_aniso_U_13
_atom_site_aniso_U_22
_atom_site_aniso_U_23
_atom_site_aniso_U_33
Eu1 0.00692(7) 0.00018(4) 0.00008(4) 0.00651(7) 0.00010(4) 0.00835(7)
Na1 0.0185(6) 0.0061(5) -0.0014(5) 0.0170(5) .0000(6) 0.0152(6)
Na2 0.0207(7) -0.0035(5) -0.0021(5) 0.0194(7) -0.0042(6) 0.0168(6)
C1 0.0108(10) 0.0004(10) -0.0002(8) 0.0103(10) -0.0001(8) 0.0101(10)
O1 0.0203(10) 0.0021(8) -0.0004(8) 0.0141(9) -0.0031(8) 0.0112(9)
O2 0.0247(12) 0.0076(9) -0.0062(9) 0.013(1) 0.0008(9) 0.0182(11)
O3 0.0151(9) 0.0006(7) 0.0020(7) 0.0099(8) 0.0005(7) 0.0095(8)
F1 0.0126(7) -0.0019(6) 0.0002(6) 0.0153(8) 0.0012(7) 0.0109(8)
F2 0.0153(8) 0.0034(6) 0.0022(6) 0.0144(8) 0.0045(7) 0.0127(9)
F3 0.0108(7) -0.0004(6) -0.0019(7) 0.0104(8) -0.0020(7) 0.0196(9)

loop_
_atom_site_label
_atom_site_type_symbol
_atom_site_symmetry_multiplicity
_atom_site_Wyckoff_symbol
_atom_site_fract_x
_atom_site_fract_y
_atom_site_fract_z
_atom_site_occupancy
_atom_site_attached_hydrogens
_atom_site_calc_flag
Eu1 Eu3+ 8 c 0.99392(2) 0.183350(12) 0.014480(9) 1. 0 d
Na1 Na1+ 8 c 0.2439(2) 0.27913(13) 0.25571(10) 1. 0 d
Na2 Na1+ 8 c -0.0541(3) 0.00972(14) 0.39257(11) 1. 0 d
C1 C4+ 8 c 0.0008(4) 0.5157(3) 0.3229(2) 1. 0 d
O1 O2- 8 c 0.0059(4) 0.4363(2) 0.2575(2) 1. 0 d
O2 O2- 8 c 0.4449(4) 0.1291(2) 0.3127(2) 1. 0 d
O3 O2- 8 c -0.0693(4) 0.4864(2) 0.4076(2) 1. 0 d
F1 F1- 8 c 0.3011(3) 0.2184(2) 0.10300(14) 1. 0 d
F2 F1- 8 c 0.2904(3) 0.3381(2) 0.41870(14) 1. 0 d
F3 F1- 8 c 0.1491(3) 0.1236(2) 0.48054(15) 1. 0 d

loop_
_atom_type_symbol
_atom_type_oxidation_number
Eu3+ 3.000
Na1+ 1.000
C4+ 4.000
O2- -2.000
F1- -1.000
